data_7236186
loop_
_publ_author_name
'Naicker, Dunesha'
'Friedrich, Holger B.'
'Pansuriya, Pramod B.'

_publ_section_title
;
 Iridium and rhodium &#x201C;PNP&#x201D; aminodiphosphine complexes used
 as catalysts in the oxidation of styrene
;
_journal_issue 37
_journal_name_full 'RSC Advances'
_journal_page_first 31005
_journal_paper_doi 10.1039/C6RA01276K
_journal_volume 6
_journal_year 2016
_chemical_formula_moiety 'C40 H48 Cl3 F6 Ir N P3'
_chemical_formula_sum 'C40 H48 Cl3 F6 Ir N P3'
_chemical_formula_weight 1048.25
_chemical_melting_point 506
_space_group_crystal_system orthorhombic
_space_group_IT_number 62
_space_group_name_Hall '-P 2ac 2n'
_space_group_name_H-M_alt 'P n m a'
_atom_sites_solution_hydrogens geom
_atom_sites_solution_primary direct
_atom_sites_solution_secondary difmap
_audit_creation_method SHELXL-2014/7
_audit_update_record
;
2015-06-02 deposited with the CCDC.
2016-03-14 downloaded from the CCDC.
;
_cell_angle_alpha 90
_cell_angle_beta 90
_cell_angle_gamma 90
_cell_formula_units_Z 4
_cell_length_a 17.5194(10)
_cell_length_b 12.9278(8)
_cell_length_c 18.8945(11)
_cell_measurement_reflns_used 46125
_cell_measurement_temperature 173(2)
_cell_measurement_theta_max 28.364
_cell_measurement_theta_min 1.585
_cell_volume 4279.4(4)
_computing_cell_refinement 'SAINT (7.60a, Bruker AXS Inc., Madison, WI, USA, 2006)'
_computing_data_collection 'SAINT (7.60a, Bruker AXS Inc., Madison, WI, USA, 2006)'
_computing_data_reduction 'SAINT (7.60a, Bruker AXS Inc., Madison, WI, USA, 2006)'
_computing_molecular_graphics 'X-Seed (Barbour, 2001'
_computing_publication_material 'SHELXL-2014/7 (Sheldrick, 2014)'
_computing_structure_refinement 'SHELXL-2014/7 (Sheldrick, 2014)'
_computing_structure_solution 'SHELXS-97 (Sheldrick, 1997)'
_diffrn_ambient_temperature 173(2)
_diffrn_measured_fraction_theta_full 1.000
_diffrn_measured_fraction_theta_max 0.998
_diffrn_measurement_device_type 'Bruker Kappa Duo Apex II Diffractometer'
_diffrn_measurement_method '0.5\% \f scans and \w scans'
_diffrn_radiation_type MoK\a
_diffrn_radiation_wavelength 0.71073
_diffrn_reflns_av_R_equivalents 0.0759
_diffrn_reflns_av_unetI/netI 0.0448
_diffrn_reflns_Laue_measured_fraction_full 1.000
_diffrn_reflns_Laue_measured_fraction_max 0.998
_diffrn_reflns_limit_h_max 23
_diffrn_reflns_limit_h_min -23
_diffrn_reflns_limit_k_max 17
_diffrn_reflns_limit_k_min -17
_diffrn_reflns_limit_l_max 25
_diffrn_reflns_limit_l_min -25
_diffrn_reflns_number 46125
_diffrn_reflns_point_group_measured_fraction_full 1.000
_diffrn_reflns_point_group_measured_fraction_max 0.998
_diffrn_reflns_theta_full 25.242
_diffrn_reflns_theta_max 28.364
_diffrn_reflns_theta_min 1.585
_diffrn_source 'fine-focus sealed tube'
_exptl_absorpt_coefficient_mu 3.476
_exptl_absorpt_correction_T_max 1.000
_exptl_absorpt_correction_T_min 0.852
_exptl_absorpt_correction_type multi-scan
_exptl_absorpt_process_details 'SADABS (Sheldrick, 2001)'
_exptl_crystal_colour yellow
_exptl_crystal_density_diffrn 1.627
_exptl_crystal_density_meas ?
_exptl_crystal_description block
_exptl_crystal_F_000 2088
_exptl_crystal_recrystallization_method 'Re-crystallisation from solvent: Dichloromethane, Diethylether'
_exptl_crystal_size_max 0.100
_exptl_crystal_size_mid 0.090
_exptl_crystal_size_min 0.080
_exptl_transmission_factor_max 1.000
_exptl_transmission_factor_min 0.852
_refine_diff_density_max 2.068
_refine_diff_density_min -1.504
_refine_diff_density_rms 0.119
_refine_ls_extinction_method none
_refine_ls_goodness_of_fit_ref 1.031
_refine_ls_hydrogen_treatment constr
_refine_ls_matrix_type full
_refine_ls_number_parameters 325
_refine_ls_number_reflns 5582
_refine_ls_number_restraints 96
_refine_ls_restrained_S_all 1.024
_refine_ls_R_factor_all 0.0649
_refine_ls_R_factor_gt 0.0388
_refine_ls_shift/su_max 0.001
_refine_ls_shift/su_mean 0.000
_refine_ls_structure_factor_coef Fsqd
_refine_ls_weighting_details 'w=1/[\s^2^(Fo^2^)+(0.0457P)^2^+5.9186P] where P=(Fo^2^+2Fc^2^)/3'
_refine_ls_weighting_scheme calc
_refine_ls_wR_factor_gt 0.0881
_refine_ls_wR_factor_ref 0.0984
_reflns_Friedel_coverage 0.000
_reflns_number_gt 4080
_reflns_number_total 5582
_reflns_threshold_expression 'I > 2\s(I)'
_cod_data_source_file c6ra01276k2.cif
_cod_data_source_block pnpirpen
_cod_depositor_comments
;
The following automatic conversions were performed:

data item '_exptl_crystal_density_meas' value 'not measured' was
changed to '?' -- the value is perceived as not measured.

Automatic conversion script
Id: cif_fix_values 6909 2019-04-08 15:41:33Z antanas 
;
_cod_database_code 7236186
_shelx_shelxl_version_number 2014/7
_shelx_space_group_comment
;
The symmetry employed for this shelxl refinement is uniquely defined
by the following loop, which should always be used as a source of
symmetry information in preference to the above space-group names.
They are only intended as comments.
;
_shelx_estimated_absorpt_t_min 0.723
_shelx_estimated_absorpt_t_max 0.768

loop_
_space_group_symop_operation_xyz
'x, y, z'
'-x+1/2, -y, z+1/2'
'x+1/2, -y+1/2, -z+1/2'
'-x, y+1/2, -z'
'-x, -y, -z'
'x-1/2, y, -z-1/2'
'-x-1/2, y-1/2, z-1/2'
'x, -y-1/2, z'

loop_
_atom_site_label
_atom_site_type_symbol
_atom_site_fract_x
_atom_site_fract_y
_atom_site_fract_z
_atom_site_U_iso_or_equiv
_atom_site_adp_type
_atom_site_occupancy
_atom_site_site_symmetry_order
_atom_site_calc_flag
_atom_site_refinement_flags_posn
_atom_site_refinement_flags_adp
_atom_site_refinement_flags_occupancy
_atom_site_disorder_assembly
_atom_site_disorder_group
Ir1 Ir 0.05827(2) 0.7500 0.79787(2) 0.02932(8) Uani 1 2 d S T P B .
Cl1 Cl 0.19346(8) 0.7500 0.78139(10) 0.0400(4) Uani 1 2 d S T P . .
P1 P 0.05432(6) 0.64908(8) 0.69817(6) 0.0304(2) Uani 1 1 d . . . . .
P3 P -0.17073(15) 0.7500 1.06942(11) 0.0562(6) Uani 1 2 d S T P . .
F1 F -0.0960(3) 0.7500 1.0228(3) 0.0890(18) Uani 1 2 d S T P . .
F2 F -0.2463(3) 0.7500 1.1164(3) 0.0826(17) Uani 1 2 d S T P . .
F3 F -0.2071(3) 0.8358(4) 1.0200(2) 0.1023(15) Uani 1 1 d . . . . .
F4 F -0.1363(3) 0.8365(3) 1.1190(2) 0.1003(15) Uani 1 1 d . . . . .
N1 N 0.0596(3) 0.7500 0.6419(3) 0.0355(12) Uani 1 2 d S T P A .
C1 C 0.0715(3) 0.8063(4) 0.9091(3) 0.0407(11) Uani 1 1 d . . . . .
C2 C -0.0007(3) 0.8395(4) 0.8839(3) 0.0392(11) Uani 1 1 d . . . . .
C3 C -0.0449(4) 0.7500 0.8660(3) 0.0376(15) Uani 1 2 d S T P B .
C4 C 0.1354(3) 0.8732(4) 0.9352(3) 0.0518(14) Uani 1 1 d . . . . .
H4A H 0.1280 0.9441 0.9181 0.078 Uiso 1 1 calc R U . . .
H4B H 0.1841 0.8464 0.9174 0.078 Uiso 1 1 calc R U . . .
H4C H 0.1359 0.8730 0.9870 0.078 Uiso 1 1 calc R U . . .
C5 C -0.0285(3) 0.9496(4) 0.8816(3) 0.0511(14) Uani 1 1 d . . . . .
H5A H -0.0576 0.9648 0.9246 0.077 Uiso 1 1 calc R U . . .
H5B H -0.0612 0.9593 0.8400 0.077 Uiso 1 1 calc R U . . .
H5C H 0.0154 0.9965 0.8785 0.077 Uiso 1 1 calc R U . . .
C6 C -0.1302(4) 0.7500 0.8534(4) 0.0505(19) Uani 1 2 d S T P . .
H6A H -0.1437 0.6930 0.8216 0.076 Uiso 0.5 1 calc R U P B .
H6B H -0.1454 0.8158 0.8319 0.076 Uiso 0.5 1 calc R U P . .
H6C H -0.1569 0.7412 0.8986 0.076 Uiso 0.5 1 calc R U P . .
C7 C 0.1335(2) 0.5622(3) 0.6823(3) 0.0343(10) Uani 1 1 d . . . . .
C8 C 0.1421(3) 0.4784(4) 0.7277(3) 0.0438(12) Uani 1 1 d . . . . .
H8 H 0.1061 0.4672 0.7645 0.053 Uiso 1 1 calc R U . . .
C9 C 0.2029(3) 0.4113(4) 0.7193(3) 0.0529(14) Uani 1 1 d . . . . .
H9 H 0.2087 0.3542 0.7505 0.063 Uiso 1 1 calc R U . . .
C10 C 0.2549(3) 0.4269(4) 0.6661(3) 0.0538(15) Uani 1 1 d . . . . .
H10 H 0.2963 0.3803 0.6603 0.065 Uiso 1 1 calc R U . . .
C11 C 0.2470(3) 0.5103(4) 0.6210(3) 0.0503(14) Uani 1 1 d . . . . .
H11 H 0.2829 0.5210 0.5840 0.060 Uiso 1 1 calc R U . . .
C12 C 0.1869(2) 0.5780(4) 0.6297(3) 0.0409(12) Uani 1 1 d . . . . .
H12 H 0.1822 0.6360 0.5992 0.049 Uiso 1 1 calc R U . . .
C19 C 0.0469(4) 0.7500 0.5627(4) 0.0465(18) Uani 1 2 d S T P . .
H19A H 0.0829 0.7997 0.5409 0.056 Uiso 0.5 1 calc R U P A .
H19B H 0.0594 0.6804 0.5441 0.056 Uiso 0.5 1 calc R U P . .
C20 C -0.0331(5) 0.7776(7) 0.5398(5) 0.040(3) Uani 0.5 1 d . . P A -1
H20A H -0.0701 0.7408 0.5705 0.047 Uiso 0.5 1 calc R U P A -1
H20B H -0.0411 0.8528 0.5463 0.047 Uiso 0.5 1 calc R U P A -1
C21 C -0.0482(4) 0.7500 0.4644(4) 0.059(2) Uani 1 2 d S T P . .
H21A H -0.0090 0.7841 0.4348 0.071 Uiso 0.5 1 calc R U P A .
H21B H -0.0413 0.6744 0.4591 0.071 Uiso 0.5 1 calc R U P . .
C22 C -0.1247(5) 0.7778(9) 0.4357(5) 0.048(4) Uani 0.5 1 d . . P A -1
H22A H -0.1256 0.8536 0.4282 0.057 Uiso 0.5 1 calc R U P A -1
H22B H -0.1299 0.7449 0.3886 0.057 Uiso 0.5 1 calc R U P A -1
C23 C -0.1926(4) 0.7500 0.4777(5) 0.066(3) Uani 1 2 d S T P . .
H23A H -0.1901 0.6766 0.4906 0.099 Uiso 0.5 1 calc R U P A .
H23B H -0.2387 0.7627 0.4497 0.099 Uiso 0.5 1 calc R U P . .
H23C H -0.1941 0.7921 0.5208 0.099 Uiso 0.5 1 calc R U P . .
C13A C -0.0260(12) 0.578(2) 0.6649(12) 0.029(4) Uani 0.58(3) 1 d . U P B 1
C14A C -0.0238(7) 0.5073(14) 0.6138(11) 0.058(4) Uani 0.58(3) 1 d . U P B 1
H14A H 0.0243 0.4860 0.5957 0.070 Uiso 0.58(3) 1 calc R U P B 1
C15A C -0.0902(7) 0.4639(14) 0.5858(13) 0.071(6) Uani 0.58(3) 1 d . U P B 1
H15A H -0.0869 0.4172 0.5472 0.085 Uiso 0.58(3) 1 calc R U P B 1
C16A C -0.1611(11) 0.4885(14) 0.6141(12) 0.064(5) Uani 0.58(3) 1 d . U P B 1
H16A H -0.2069 0.4592 0.5961 0.076 Uiso 0.58(3) 1 calc R U P B 1
C17A C -0.1616(16) 0.559(3) 0.671(3) 0.056(6) Uani 0.58(3) 1 d . U P B 1
H17A H -0.2072 0.5691 0.6972 0.067 Uiso 0.58(3) 1 calc R U P B 1
C18A C -0.101(2) 0.610(3) 0.6879(18) 0.039(6) Uani 0.58(3) 1 d . U P B 1
H18A H -0.1062 0.6699 0.7163 0.046 Uiso 0.58(3) 1 calc R U P B 1
C13B C -0.0332(17) 0.570(3) 0.6826(13) 0.022(4) Uani 0.42(3) 1 d . U P B 2
C14B C -0.0254(9) 0.4720(15) 0.6500(13) 0.047(5) Uani 0.42(3) 1 d . U P B 2
H14B H 0.0235 0.4431 0.6414 0.056 Uiso 0.42(3) 1 calc R U P B 2
C15B C -0.0922(8) 0.4188(16) 0.6307(16) 0.062(7) Uani 0.42(3) 1 d . U P B 2
H15B H -0.0894 0.3532 0.6082 0.074 Uiso 0.42(3) 1 calc R U P B 2
C16B C -0.1621(14) 0.4638(19) 0.6451(16) 0.058(6) Uani 0.42(3) 1 d . U P B 2
H16B H -0.2066 0.4240 0.6361 0.070 Uiso 0.42(3) 1 calc R U P B 2
C17B C -0.171(2) 0.558(3) 0.671(3) 0.038(5) Uani 0.42(3) 1 d . U P B 2
H17B H -0.2187 0.5942 0.6691 0.046 Uiso 0.42(3) 1 calc R U P B 2
C18B C -0.099(2) 0.603(3) 0.702(2) 0.028(5) Uani 0.42(3) 1 d . U P B 2
H18B H -0.1020 0.6567 0.7370 0.033 Uiso 0.42(3) 1 calc R U P B 2
Cl1G Cl 0.07457(18) 0.7500 1.11370(17) 0.0934(9) Uiso 1 2 d S . P . .
C1G C 0.0264(11) 0.7500 1.1881(9) 0.143(6) Uiso 1 2 d S . P . .
Cl2G Cl 0.0529(3) 0.8145(4) 1.2569(3) 0.1247(18) Uiso 0.5 1 d . . P . .

loop_
_atom_site_aniso_label
_atom_site_aniso_U_11
_atom_site_aniso_U_22
_atom_site_aniso_U_33
_atom_site_aniso_U_23
_atom_site_aniso_U_13
_atom_site_aniso_U_12
Ir1 0.02158(11) 0.02541(12) 0.04098(15) 0.000 -0.00136(11) 0.000
Cl1 0.0219(7) 0.0378(8) 0.0604(11) 0.000 -0.0038(7) 0.000
P1 0.0214(5) 0.0259(5) 0.0440(6) -0.0021(5) 0.0008(5) -0.0007(4)
P3 0.0728(15) 0.0514(12) 0.0444(12) 0.000 0.0131(11) 0.000
F1 0.074(4) 0.126(5) 0.067(4) 0.000 0.027(3) 0.000
F2 0.095(4) 0.071(4) 0.082(4) 0.000 0.038(3) 0.000
F3 0.115(3) 0.098(3) 0.094(3) 0.035(3) 0.012(3) 0.031(3)
F4 0.141(4) 0.079(3) 0.081(3) -0.024(2) 0.013(3) -0.027(3)
N1 0.030(3) 0.035(3) 0.041(3) 0.000 0.000(3) 0.000
C1 0.039(3) 0.039(3) 0.044(3) -0.003(2) -0.002(2) -0.001(2)
C2 0.039(2) 0.042(3) 0.037(3) -0.007(2) 0.005(2) 0.003(2)
C3 0.031(3) 0.050(4) 0.031(3) 0.000 0.001(3) 0.000
C4 0.052(3) 0.045(3) 0.058(4) -0.009(3) -0.014(3) -0.005(3)
C5 0.050(3) 0.045(3) 0.059(4) -0.010(3) 0.001(3) 0.012(3)
C6 0.026(3) 0.076(6) 0.049(5) 0.000 0.004(3) 0.000
C7 0.024(2) 0.027(2) 0.051(3) -0.005(2) -0.0026(19) -0.0007(17)
C8 0.038(3) 0.033(3) 0.060(3) -0.004(2) 0.006(2) 0.002(2)
C9 0.054(3) 0.033(3) 0.072(4) -0.003(3) -0.011(3) 0.008(2)
C10 0.034(3) 0.043(3) 0.085(4) -0.017(3) -0.004(3) 0.012(2)
C11 0.027(2) 0.054(3) 0.070(4) -0.014(3) 0.009(2) 0.000(2)
C12 0.023(2) 0.039(3) 0.061(3) -0.003(2) 0.003(2) 0.0013(19)
C19 0.040(4) 0.057(5) 0.043(4) 0.000 -0.007(3) 0.000
C20 0.031(4) 0.043(8) 0.045(5) 0.006(4) -0.003(4) 0.004(3)
C21 0.037(4) 0.101(7) 0.039(4) 0.000 -0.002(3) 0.000
C22 0.035(4) 0.068(11) 0.040(5) 0.001(5) -0.007(4) 0.006(4)
C23 0.038(4) 0.106(8) 0.054(5) 0.000 -0.012(4) 0.000
C13A 0.022(5) 0.032(6) 0.033(10) 0.003(6) 0.011(6) -0.003(4)
C14A 0.034(4) 0.061(9) 0.080(11) -0.031(7) -0.002(6) 0.001(5)
C15A 0.040(5) 0.060(9) 0.113(13) -0.039(9) -0.016(6) 0.000(6)
C16A 0.031(4) 0.046(8) 0.113(13) -0.009(8) -0.017(8) -0.006(6)
C17A 0.016(7) 0.059(11) 0.092(13) 0.002(8) 0.004(7) 0.005(6)
C18A 0.033(6) 0.042(9) 0.040(12) -0.005(8) -0.001(7) 0.008(5)
C13B 0.021(6) 0.031(7) 0.014(10) -0.006(7) 0.012(6) -0.014(5)
C14B 0.027(5) 0.041(8) 0.073(13) -0.018(8) 0.005(7) -0.001(5)
C15B 0.033(6) 0.035(8) 0.117(17) -0.031(10) -0.001(8) -0.003(5)
C16B 0.028(5) 0.037(10) 0.109(17) -0.021(10) 0.004(11) -0.009(6)
C17B 0.014(8) 0.025(9) 0.076(14) -0.003(8) 0.002(8) -0.007(6)
C18B 0.017(6) 0.028(7) 0.038(15) 0.000(8) 0.004(8) -0.005(6)

loop_
_atom_type_symbol
_atom_type_description
_atom_type_scat_dispersion_real
_atom_type_scat_dispersion_imag
_atom_type_scat_source
C C 0.0033 0.0016 'International Tables Vol C Tables 4.2.6.8 and 6.1.1.4'
H H 0.0000 0.0000 'International Tables Vol C Tables 4.2.6.8 and 6.1.1.4'
N N 0.0061 0.0033 'International Tables Vol C Tables 4.2.6.8 and 6.1.1.4'
F F 0.0171 0.0103 'International Tables Vol C Tables 4.2.6.8 and 6.1.1.4'
P P 0.1023 0.0942 'International Tables Vol C Tables 4.2.6.8 and 6.1.1.4'
Cl Cl 0.1484 0.1585 'International Tables Vol C Tables 4.2.6.8 and 6.1.1.4'
Ir Ir -1.4442 7.9887 'International Tables Vol C Tables 4.2.6.8 and 6.1.1.4'

loop_
_geom_angle_atom_site_label_1
_geom_angle_atom_site_label_2
_geom_angle_atom_site_label_3
_geom_angle
_geom_angle_site_symmetry_1
_geom_angle_site_symmetry_3
C3 Ir1 C1 62.5(2) . .
C3 Ir1 C1 62.54(19) . 8_575
C1 Ir1 C1 38.0(3) . 8_575
C3 Ir1 C2 37.41(15) . .
C1 Ir1 C2 36.86(16) . .
C1 Ir1 C2 62.32(17) 8_575 .
C3 Ir1 C2 37.41(15) . 8_575
C1 Ir1 C2 62.32(18) . 8_575
C1 Ir1 C2 36.86(16) 8_575 8_575
C2 Ir1 C2 62.0(3) . 8_575
C3 Ir1 P1 116.88(13) . 8_575
C1 Ir1 P1 126.15(13) . 8_575
C1 Ir1 P1 163.89(13) 8_575 8_575
C2 Ir1 P1 106.70(13) . 8_575
C2 Ir1 P1 150.88(13) 8_575 8_575
C3 Ir1 P1 116.88(13) . .
C1 Ir1 P1 163.89(13) . .
C1 Ir1 P1 126.15(13) 8_575 .
C2 Ir1 P1 150.88(13) . .
C2 Ir1 P1 106.70(13) 8_575 .
P1 Ir1 P1 69.38(6) 8_575 .
C3 Ir1 Cl1 152.03(18) . .
C1 Ir1 Cl1 91.15(13) . .
C1 Ir1 Cl1 91.15(13) 8_575 .
C2 Ir1 Cl1 123.39(13) . .
C2 Ir1 Cl1 123.39(13) 8_575 .
P1 Ir1 Cl1 85.57(5) 8_575 .
P1 Ir1 Cl1 85.57(4) . .
N1 P1 C13A 102.8(8) . .
N1 P1 C7 109.5(2) . .
C13A P1 C7 102.9(8) . .
N1 P1 C13B 111.8(10) . .
C7 P1 C13B 105.2(10) . .
N1 P1 Ir1 94.35(16) . .
C13A P1 Ir1 127.1(7) . .
C7 P1 Ir1 117.75(16) . .
C13B P1 Ir1 117.8(8) . .
N1 P1 P1 39.28(15) . 8_575
C13A P1 P1 121.0(8) . 8_575
C7 P1 P1 128.34(14) . 8_575
C13B P1 P1 123.3(11) . 8_575
Ir1 P1 P1 55.31(3) . 8_575
F4 P3 F4 90.2(4) . 8_575
F4 P3 F1 90.8(3) . .
F4 P3 F1 90.8(3) 8_575 .
F4 P3 F3 178.7(3) . 8_575
F4 P3 F3 90.4(3) 8_575 8_575
F1 P3 F3 90.3(2) . 8_575
F4 P3 F3 90.4(3) . .
F4 P3 F3 178.7(3) 8_575 .
F1 P3 F3 90.3(2) . .
F3 P3 F3 88.9(4) 8_575 .
F4 P3 F2 89.2(3) . .
F4 P3 F2 89.2(3) 8_575 .
F1 P3 F2 180.0(4) . .
F3 P3 F2 89.7(3) 8_575 .
F3 P3 F2 89.7(3) . .
C19 N1 P1 128.00(17) . .
C19 N1 P1 128.00(17) . 8_575
P1 N1 P1 101.5(3) . 8_575
C2 C1 C1 107.6(3) . 8_575
C2 C1 C4 127.0(5) . .
C1 C1 C4 125.3(3) 8_575 .
C2 C1 Ir1 72.0(3) . .
C1 C1 Ir1 70.99(12) 8_575 .
C4 C1 Ir1 125.0(4) . .
C1 C2 C3 108.5(4) . .
C1 C2 C5 125.8(5) . .
C3 C2 C5 125.6(4) . .
C1 C2 Ir1 71.1(3) . .
C3 C2 Ir1 70.2(3) . .
C5 C2 Ir1 127.9(4) . .
C2 C3 C2 107.7(6) 8_575 .
C2 C3 C6 124.8(3) 8_575 .
C2 C3 C6 124.8(3) . .
C2 C3 Ir1 72.3(3) 8_575 .
C2 C3 Ir1 72.3(3) . .
C6 C3 Ir1 135.5(5) . .
C1 C4 H4A 109.5 . .
C1 C4 H4B 109.5 . .
H4A C4 H4B 109.5 . .
C1 C4 H4C 109.5 . .
H4A C4 H4C 109.5 . .
H4B C4 H4C 109.5 . .
C2 C5 H5A 109.5 . .
C2 C5 H5B 109.5 . .
H5A C5 H5B 109.5 . .
C2 C5 H5C 109.5 . .
H5A C5 H5C 109.5 . .
H5B C5 H5C 109.5 . .
C3 C6 H6A 109.5 . .
C3 C6 H6B 109.5 . .
H6A C6 H6B 109.5 . .
C3 C6 H6C 109.5 . .
H6A C6 H6C 109.5 . .
H6B C6 H6C 109.5 . .
C12 C7 C8 119.1(4) . .
C12 C7 P1 123.2(4) . .
C8 C7 P1 117.7(4) . .
C9 C8 C7 120.1(5) . .
C9 C8 H8 120.0 . .
C7 C8 H8 120.0 . .
C10 C9 C8 120.2(5) . .
C10 C9 H9 119.9 . .
C8 C9 H9 119.9 . .
C9 C10 C11 120.1(5) . .
C9 C10 H10 120.0 . .
C11 C10 H10 120.0 . .
C12 C11 C10 119.8(5) . .
C12 C11 H11 120.1 . .
C10 C11 H11 120.1 . .
C11 C12 C7 120.7(5) . .
C11 C12 H12 119.7 . .
C7 C12 H12 119.7 . .
C20 C19 N1 114.8(6) . .
C20 C19 H19A 108.6 . .
N1 C19 H19A 108.6 . .
C20 C19 H19B 108.6 . .
N1 C19 H19B 108.6 . .
H19A C19 H19B 107.5 . .
C21 C20 C19 112.4(7) . .
C21 C20 H20A 109.1 . .
C19 C20 H20A 109.1 . .
C21 C20 H20B 109.1 . .
C19 C20 H20B 109.1 . .
H20A C20 H20B 107.9 . .
C22 C21 C20 116.7(7) . .
C22 C21 H21A 108.1 . .
C20 C21 H21A 108.1 . .
C22 C21 H21B 108.1 . .
C20 C21 H21B 108.1 . .
H21A C21 H21B 107.3 . .
C23 C22 C21 118.0(8) . .
C23 C22 H22A 107.8 . .
C21 C22 H22A 107.8 . .
C23 C22 H22B 107.8 . .
C21 C22 H22B 107.8 . .
H22A C22 H22B 107.1 . .
C22 C23 H23A 109.5 . .
C22 C23 H23B 109.5 . .
H23A C23 H23B 109.5 . .
C22 C23 H23C 109.5 . .
H23A C23 H23C 109.5 . .
H23B C23 H23C 109.5 . .
C14A C13A C18A 116(2) . .
C14A C13A P1 125.8(14) . .
C18A C13A P1 117.4(19) . .
C13A C14A C15A 121.8(14) . .
C13A C14A H14A 119.1 . .
C15A C14A H14A 119.1 . .
C16A C15A C14A 120.5(13) . .
C16A C15A H15A 119.7 . .
C14A C15A H15A 119.7 . .
C15A C16A C17A 116.6(18) . .
C15A C16A H16A 121.7 . .
C17A C16A H16A 121.7 . .
C18A C17A C16A 121(3) . .
C18A C17A H17A 119.5 . .
C16A C17A H17A 119.5 . .
C17A C18A C13A 122(3) . .
C17A C18A H18A 119.1 . .
C13A C18A H18A 119.1 . .
C18B C13B C14B 121(3) . .
C18B C13B P1 120(3) . .
C14B C13B P1 118.8(19) . .
C15B C14B C13B 118.1(17) . .
C15B C14B H14B 121.0 . .
C13B C14B H14B 121.0 . .
C16B C15B C14B 118.7(15) . .
C16B C15B H15B 120.6 . .
C14B C15B H15B 120.6 . .
C17B C16B C15B 125(2) . .
C17B C16B H16B 117.7 . .
C15B C16B H16B 117.7 . .
C16B C17B C18B 113(4) . .
C16B C17B H17B 123.4 . .
C18B C17B H17B 123.4 . .
C13B C18B C17B 120(4) . .
C13B C18B H18B 120.0 . .
C17B C18B H18B 120.0 . .
Cl2G C1G Cl2G 62.3(8) 8_575 .
Cl2G C1G Cl1G 122.9(10) 8_575 .
Cl2G C1G Cl1G 122.9(10) . .
C1G Cl2G Cl2G 58.9(4) . 8_575

loop_
_geom_bond_atom_site_label_1
_geom_bond_atom_site_label_2
_geom_bond_distance
_geom_bond_site_symmetry_2
Ir1 C3 2.220(6) .
Ir1 C1 2.236(5) .
Ir1 C1 2.236(5) 8_575
Ir1 C2 2.248(5) .
Ir1 C2 2.248(5) 8_575
Ir1 P1 2.2924(12) 8_575
Ir1 P1 2.2924(12) .
Ir1 Cl1 2.3888(15) .
P1 N1 1.685(4) .
P1 C13A 1.80(3) .
P1 C7 1.810(4) .
P1 C13B 1.87(3) .
P1 P1 2.609(2) 8_575
P3 F4 1.579(4) .
P3 F4 1.579(4) 8_575
P3 F1 1.579(6) .
P3 F3 1.584(4) 8_575
P3 F3 1.584(4) .
P3 F2 1.594(6) .
N1 C19 1.513(9) .
N1 P1 1.685(4) 8_575
C1 C2 1.417(6) .
C1 C1 1.457(10) 8_575
C1 C4 1.499(7) .
C2 C3 1.433(6) .
C2 C5 1.505(7) .
C3 C2 1.433(6) 8_575
C3 C6 1.513(9) .
C4 H4A 0.9800 .
C4 H4B 0.9800 .
C4 H4C 0.9800 .
C5 H5A 0.9800 .
C5 H5B 0.9800 .
C5 H5C 0.9800 .
C6 H6A 0.9800 .
C6 H6B 0.9800 .
C6 H6C 0.9800 .
C7 C12 1.380(6) .
C7 C8 1.390(7) .
C8 C9 1.383(7) .
C8 H8 0.9500 .
C9 C10 1.372(8) .
C9 H9 0.9500 .
C10 C11 1.382(8) .
C10 H10 0.9500 .
C11 C12 1.378(6) .
C11 H11 0.9500 .
C12 H12 0.9500 .
C19 C20 1.510(10) .
C19 H19A 0.9900 .
C19 H19B 0.9900 .
C20 C21 1.492(11) .
C20 H20A 0.9900 .
C20 H20B 0.9900 .
C21 C22 1.490(10) .
C21 H21A 0.9900 .
C21 H21B 0.9900 .
C22 C23 1.475(11) .
C22 H22A 0.9900 .
C22 H22B 0.9900 .
C23 H23A 0.9800 .
C23 H23B 0.9800 .
C23 H23C 0.9800 .
C13A C14A 1.33(3) .
C13A C18A 1.45(4) .
C14A C15A 1.396(16) .
C14A H14A 0.9500 .
C15A C16A 1.39(2) .
C15A H15A 0.9500 .
C16A C17A 1.41(5) .
C16A H16A 0.9500 .
C17A C18A 1.28(4) .
C17A H17A 0.9500 .
C18A H18A 0.9500 .
C13B C18B 1.29(6) .
C13B C14B 1.41(3) .
C14B C15B 1.41(2) .
C14B H14B 0.9500 .
C15B C16B 1.38(3) .
C15B H15B 0.9500 .
C16B C17B 1.32(5) .
C16B H16B 0.9500 .
C17B C18B 1.52(5) .
C17B H17B 0.9500 .
C18B H18B 0.9500 .
Cl1G C1G 1.640(17) .
C1G Cl2G 1.613(14) 8_575
C1G Cl2G 1.613(14) .
Cl2G Cl2G 1.668(11) 8_575

loop_
_geom_torsion_atom_site_label_1
_geom_torsion_atom_site_label_2
_geom_torsion_atom_site_label_3
_geom_torsion_atom_site_label_4
_geom_torsion
_geom_torsion_site_symmetry_1
_geom_torsion_site_symmetry_4
C13A P1 N1 C19 -39.0(9) . .
C7 P1 N1 C19 69.9(6) . .
C13B P1 N1 C19 -46.3(11) . .
Ir1 P1 N1 C19 -168.7(5) . .
P1 P1 N1 C19 -162.8(7) 8_575 .
C13A P1 N1 P1 123.8(7) . 8_575
C7 P1 N1 P1 -127.3(2) . 8_575
C13B P1 N1 P1 116.5(9) . 8_575
Ir1 P1 N1 P1 -5.9(2) . 8_575
C1 C1 C2 C3 -1.8(4) 8_575 .
C4 C1 C2 C3 -178.6(5) . .
Ir1 C1 C2 C3 60.6(4) . .
C1 C1 C2 C5 173.9(4) 8_575 .
C4 C1 C2 C5 -2.9(8) . .
Ir1 C1 C2 C5 -123.6(5) . .
C1 C1 C2 Ir1 -62.46(13) 8_575 .
C4 C1 C2 Ir1 120.8(5) . .
C1 C2 C3 C2 3.0(7) . 8_575
C5 C2 C3 C2 -172.8(3) . 8_575
Ir1 C2 C3 C2 64.1(4) . 8_575
C1 C2 C3 C6 165.2(6) . .
C5 C2 C3 C6 -10.6(10) . .
Ir1 C2 C3 C6 -133.6(7) . .
C1 C2 C3 Ir1 -61.2(3) . .
C5 C2 C3 Ir1 123.1(5) . .
N1 P1 C7 C12 -2.2(5) . .
C13A P1 C7 C12 106.5(8) . .
C13B P1 C7 C12 118.0(9) . .
Ir1 P1 C7 C12 -108.3(4) . .
P1 P1 C7 C12 -42.2(5) 8_575 .
N1 P1 C7 C8 175.0(4) . .
C13A P1 C7 C8 -76.2(8) . .
C13B P1 C7 C8 -64.7(9) . .
Ir1 P1 C7 C8 68.9(4) . .
P1 P1 C7 C8 135.1(3) 8_575 .
C12 C7 C8 C9 -0.8(7) . .
P1 C7 C8 C9 -178.1(4) . .
C7 C8 C9 C10 -0.2(8) . .
C8 C9 C10 C11 0.5(8) . .
C9 C10 C11 C12 0.2(8) . .
C10 C11 C12 C7 -1.2(8) . .
C8 C7 C12 C11 1.5(7) . .
P1 C7 C12 C11 178.7(4) . .
P1 N1 C19 C20 94.3(5) . .
P1 N1 C19 C20 -64.1(6) 8_575 .
N1 C19 C20 C21 -165.0(4) . .
C19 C20 C21 C22 -177.7(6) . .
C20 C21 C22 C23 -48.3(10) . .
N1 P1 C13A C14A 86(2) . .
C7 P1 C13A C14A -28(2) . .
Ir1 P1 C13A C14A -168.7(15) . .
P1 P1 C13A C14A 123.5(19) 8_575 .
N1 P1 C13A C18A -84(2) . .
C7 P1 C13A C18A 161.9(19) . .
Ir1 P1 C13A C18A 21(2) . .
P1 P1 C13A C18A -47(2) 8_575 .
C18A C13A C14A C15A -3(3) . .
P1 C13A C14A C15A -172.7(14) . .
C13A C14A C15A C16A -4(2) . .
C14A C15A C16A C17A 1(3) . .
C15A C16A C17A C18A 11(5) . .
C16A C17A C18A C13A -18(6) . .
C14A C13A C18A C17A 14(5) . .
P1 C13A C18A C17A -175(3) . .
N1 P1 C13B C18B -74(3) . .
C7 P1 C13B C18B 167(3) . .
Ir1 P1 C13B C18B 33(3) . .
P1 P1 C13B C18B -32(3) 8_575 .
N1 P1 C13B C14B 107(2) . .
C7 P1 C13B C14B -12(2) . .
Ir1 P1 C13B C14B -145.7(16) . .
P1 P1 C13B C14B 149.4(17) 8_575 .
C18B C13B C14B C15B 9(4) . .
P1 C13B C14B C15B -172.3(15) . .
C13B C14B C15B C16B -1(3) . .
C14B C15B C16B C17B 6(4) . .
C15B C16B C17B C18B -16(6) . .
C14B C13B C18B C17B -20(6) . .
P1 C13B C18B C17B 161(3) . .
C16B C17B C18B C13B 24(6) . .
Cl1G C1G Cl2G Cl2G -113.0(11) . 8_575
